data_2012160
loop_
_publ_author_name
'McWilliam, Susan A.'
'Skakle, Janet M.S.'
'Low, John N.'
'Wardell, James L.'
'Garden, Simon J.'
'Pinto, Angelo C.'
'Torres, Jose C.'
'Glidewell, Christopher'

_publ_section_title
;
 Triclinic and orthorhombic polymorphs of 2-iodo-4-nitroaniline:
 interplay of hydrogen bonds, nitro&#x00B7;&#x00B7;&#x00B7;I
 interactions and aromatic \p--\p-stacking interactions
;
_journal_issue 8
_journal_name_full 'Acta Crystallographica Section C'
_journal_page_first 942
_journal_page_last 945
_journal_paper_doi 10.1107/S0108270101007053
_journal_volume 57
_journal_year 2001
_chemical_formula_moiety 'C6 H5 I N2 O2'
_chemical_formula_sum 'C6 H5 I N2 O2'
_chemical_formula_weight 264.02
_chemical_name_systematic
;
2-Iodo-4-nitroaniline
;
_space_group_IT_number 61
_symmetry_cell_setting orthorhombic
_symmetry_space_group_name_Hall '-P 2ac 2ab'
_symmetry_space_group_name_H-M 'P b c a'
_cell_angle_alpha 90.00
_cell_angle_beta 90.00
_cell_angle_gamma 90.00
_cell_formula_units_Z 8
_cell_length_a 7.4215(5)
_cell_length_b 12.6755(9)
_cell_length_c 16.4638(11)
_cell_measurement_reflns_used 2339
_cell_measurement_temperature 296(2)
_cell_measurement_theta_max 31.14
_cell_measurement_theta_min 2.47
_cell_volume 1548.77(18)
_computing_cell_refinement 'SAINT (Bruker, 1999)'
_computing_data_collection 'SMART (Bruker, 1999)'
_computing_data_reduction SAINT
_computing_molecular_graphics 'PLATON (Spek, 2001)'
_computing_publication_material 'SHELXL97  and PRPKAPPA (Ferguson, 1999)'
_computing_structure_refinement 'SHELXL97 (Sheldrick, 1997)'
_computing_structure_solution 'SHELXS97 (Sheldrick, 1997)'
_diffrn_ambient_temperature 296(2)
_diffrn_measured_fraction_theta_full .998
_diffrn_measured_fraction_theta_max .935
_diffrn_measurement_device_type 'Bruker SMART 1000 CCD detector'
_diffrn_measurement_method \f-\w
_diffrn_radiation_monochromator graphite
_diffrn_radiation_source 'fine-focus sealed X-ray tube'
_diffrn_radiation_type 'Mo K\a'
_diffrn_radiation_wavelength .71073
_diffrn_reflns_av_R_equivalents .0886
_diffrn_reflns_av_sigmaI/netI .0695
_diffrn_reflns_limit_h_max 10
_diffrn_reflns_limit_h_min -10
_diffrn_reflns_limit_k_max 14
_diffrn_reflns_limit_k_min -17
_diffrn_reflns_limit_l_max 23
_diffrn_reflns_limit_l_min -22
_diffrn_reflns_number 12391
_diffrn_reflns_theta_full 27.50
_diffrn_reflns_theta_max 31.14
_diffrn_reflns_theta_min 2.47
_diffrn_standards_decay_% negligible
_exptl_absorpt_coefficient_mu 4.084
_exptl_absorpt_correction_T_max .887
_exptl_absorpt_correction_T_min .495
_exptl_absorpt_correction_type multi-scan
_exptl_absorpt_process_details '(SADABS; Bruker, 1997)'
_exptl_crystal_colour yellow
_exptl_crystal_density_diffrn 2.265
_exptl_crystal_density_method 'not measured'
_exptl_crystal_description plate
_exptl_crystal_F_000 992
_exptl_crystal_size_max .20
_exptl_crystal_size_mid .20
_exptl_crystal_size_min .03
_refine_diff_density_max '2.20 (0.91 \%A from I2)'
_refine_diff_density_min '-1.21 (0.90 \%A from I2)'
_refine_ls_extinction_method none
_refine_ls_goodness_of_fit_ref .961
_refine_ls_hydrogen_treatment constr
_refine_ls_matrix_type full
_refine_ls_number_parameters 100
_refine_ls_number_reflns 2339
_refine_ls_number_restraints 0
_refine_ls_restrained_S_all .961
_refine_ls_R_factor_all .1376
_refine_ls_R_factor_gt .0631
_refine_ls_shift/su_max .001
_refine_ls_shift/su_mean .000
_refine_ls_structure_factor_coef Fsqd
_refine_ls_weighting_details 'w=1/[\s^2^(Fo^2^)+(0.0943P)^2^] where P=(Fo^2^+2Fc^2^)/3'
_refine_ls_weighting_scheme calc
_refine_ls_wR_factor_ref .1798
_reflns_number_gt 1109
_reflns_number_total 2339
_reflns_threshold_expression I>2\s(I)
_cod_data_source_file sk1480.cif
_cod_data_source_block Ib
_cod_database_code 2012160
_cod_database_fobs_code 2012160

loop_
_symmetry_equiv_pos_as_xyz
'x, y, z'
'-x+1/2, -y, z+1/2'
'-x, y+1/2, -z+1/2'
'x+1/2, -y+1/2, -z'
'-x, -y, -z'
'x-1/2, y, -z-1/2'
'x, -y-1/2, z-1/2'
'-x-1/2, y-1/2, z'

loop_
_atom_site_label
_atom_site_fract_x
_atom_site_fract_y
_atom_site_fract_z
_atom_site_U_iso_or_equiv
_atom_site_adp_type
_atom_site_calc_flag
_atom_site_refinement_flags
_atom_site_occupancy
_atom_site_disorder_assembly
_atom_site_disorder_group
_atom_site_type_symbol
C1 .5827(11) .4747(7) .3056(5) .0464(19) Uani d . 1 . . C
N1 .5512(11) .4240(6) .3743(5) .062(2) Uani d . 1 . . N
C2 .6364(10) .5828(7) .3030(4) .0427(19) Uani d . 1 . . C
I2 .66772(8) .66835(5) .41043(3) .0531(3) Uani d . 1 . . I
C3 .6636(11) .6331(6) .2307(5) .0426(17) Uani d . 1 . . C
C4 .6401(11) .5789(7) .1593(5) .0438(19) Uani d . 1 . . C
N4 .6642(10) .6332(7) .0834(4) .0529(18) Uani d . 1 . . N
O1 .6825(10) .7298(6) .0850(4) .0669(19) Uani d . 1 . . O
O2 .6703(9) .5836(6) .0201(4) .075(2) Uani d . 1 . . O
C5 .5885(12) .4739(8) .1586(6) .056(2) Uani d . 1 . . C
C6 .5595(11) .4233(7) .2307(6) .050(2) Uani d . 1 . . C
H11 .5164 .3593 .3734 .075 Uiso calc R 1 . . H
H12 .5655 .4557 .4201 .075 Uiso calc R 1 . . H
H3 .6979 .7036 .2299 .051 Uiso calc R 1 . . H
H5 .5737 .4383 .1096 .067 Uiso calc R 1 . . H
H6 .5234 .3530 .2302 .060 Uiso calc R 1 . . H

loop_
_atom_site_aniso_label
_atom_site_aniso_U_11
_atom_site_aniso_U_22
_atom_site_aniso_U_33
_atom_site_aniso_U_12
_atom_site_aniso_U_13
_atom_site_aniso_U_23
C1 .039(5) .049(5) .052(4) .002(4) -.003(4) .005(4)
N1 .057(5) .067(5) .062(4) -.007(4) -.010(4) .025(4)
C2 .027(4) .062(5) .039(4) .009(3) -.003(3) -.003(4)
I2 .0436(3) .0690(5) .0468(3) .0027(3) .0007(3) -.0096(3)
C3 .031(4) .046(4) .051(4) .000(4) .001(4) .001(3)
C4 .031(4) .057(5) .043(4) .008(4) -.001(3) -.003(4)
N4 .036(4) .079(6) .044(4) .000(4) .005(3) .005(4)
O1 .076(5) .069(5) .056(4) .002(4) .008(3) .014(3)
O2 .076(5) .107(6) .043(3) -.001(4) .011(3) -.012(4)
C5 .047(5) .063(6) .058(5) -.002(4) -.004(4) -.014(4)
C6 .041(5) .043(5) .067(5) -.003(4) -.006(4) .003(4)

loop_
_atom_type_symbol
_atom_type_description
_atom_type_scat_dispersion_real
_atom_type_scat_dispersion_imag
_atom_type_scat_source
C C .0033 .0016 'International Tables Vol C Tables 4.2.6.8 and 6.1.1.4'
H H .0000 .0000 'International Tables Vol C Tables 4.2.6.8 and 6.1.1.4'
I I -.4742 1.8119 'International Tables Vol C Tables 4.2.6.8 and 6.1.1.4'
N N .0061 .0033 'International Tables Vol C Tables 4.2.6.8 and 6.1.1.4'
O O .0106 .0060 'International Tables Vol C Tables 4.2.6.8 and 6.1.1.4'

loop_
_geom_angle_atom_site_label_1
_geom_angle_atom_site_label_2
_geom_angle_atom_site_label_3
_geom_angle
_geom_angle_publ_flag
N1 C1 C6 120.2(8) no
N1 C1 C2 122.7(8) no
C6 C1 C2 117.0(7) no
C1 N1 H11 120.0 no
C1 N1 H12 120.0 no
H11 N1 H12 120.0 no
C3 C2 C1 121.0(7) no
C3 C2 I2 118.7(6) no
C1 C2 I2 120.3(6) no
C2 C3 C4 119.6(8) no
C2 C3 H3 120.2 no
C4 C3 H3 120.2 no
C3 C4 C5 121.6(8) no
C3 C4 N4 119.3(8) no
C5 C4 N4 119.1(8) no
O2 N4 O1 121.9(7) no
O2 N4 C4 120.0(9) no
O1 N4 C4 118.1(7) no
C6 C5 C4 119.1(8) no
C6 C5 H5 120.4 no
C4 C5 H5 120.4 no
C5 C6 C1 121.7(8) no
C5 C6 H6 119.2 no
C1 C6 H6 119.2 no

loop_
_geom_bond_atom_site_label_1
_geom_bond_atom_site_label_2
_geom_bond_site_symmetry_2
_geom_bond_distance
_geom_bond_publ_flag
C1 N1 . 1.323(10) no
C1 C6 . 1.404(11) no
C1 C2 . 1.428(12) no
N1 H11 . .8600 no
N1 H12 . .8600 no
C2 C3 . 1.365(11) no
C2 I2 . 2.087(8) no
C3 C4 . 1.373(11) no
C3 H3 . .9300 no
C4 C5 . 1.384(12) no
C4 N4 . 1.439(10) no
N4 O2 . 1.218(9) no
N4 O1 . 1.231(12) no
C5 C6 . 1.368(12) no
C5 H5 . .9300 no
C6 H6 . .9300 no

loop_
_geom_hbond_atom_site_label_D
_geom_hbond_atom_site_label_H
_geom_hbond_atom_site_label_A
_geom_hbond_site_symmetry_A
_geom_hbond_distance_DH
_geom_hbond_distance_HA
_geom_hbond_distance_DA
_geom_hbond_angle_DHA
_geom_hbond_publ_flag
N1 H11 O1 3_645 .86 2.31 3.085(11) 150 y

loop_
_geom_torsion_atom_site_label_1
_geom_torsion_atom_site_label_2
_geom_torsion_atom_site_label_3
_geom_torsion_atom_site_label_4
_geom_torsion
_geom_torsion_publ_flag
C3 C4 N4 O1 -9.2(12) no
C5 C4 N4 O1 169.0(8) no
C3 C4 N4 O2 169.1(8) no
C5 C4 N4 O2 -12.7(12) no

loop_
_cod_related_entry_id
_cod_related_entry_database
_cod_related_entry_code
1 ChemSpider 193291
